data_2240813
loop_
_publ_author_name
'Kennedy, Alan R.'
'Khalaf, Abedawn I.'
'Scott, Fraser J.'
'Suckling, Colin J.'

_publ_section_title
;
 Crystal structure of
 <i>N</i>,<i>N</i>-dimethyl-2-[(4-methylbenzyl)sulfonyl]ethanamine
;
_journal_coeditor_code IS5399
_journal_issue 7
_journal_name_full 'Acta Crystallographica Section E'
_journal_page_first 757
_journal_page_last 759
_journal_paper_doi 10.1107/S2056989015010233
_journal_volume 71
_journal_year 2015
_chemical_formula_iupac 'C12 H19 N O2 S'
_chemical_formula_moiety 'C12 H19 N O2 S'
_chemical_formula_sum 'C12 H19 N O2 S'
_chemical_formula_weight 241.34
_chemical_name_systematic
;
<i>N</i>,<i>N</i>-Dimethyl-2-[(4-methylbenzyl)sulfonyl]ethanamine
;
_space_group_IT_number 2
_symmetry_cell_setting triclinic
_symmetry_space_group_name_Hall '-P 1'
_symmetry_space_group_name_H-M 'P -1'
_atom_sites_solution_hydrogens geom
_atom_sites_solution_primary direct
_atom_sites_solution_secondary difmap
_audit_creation_method SHELXL-97
_cell_angle_alpha 99.572(5)
_cell_angle_beta 95.498(5)
_cell_angle_gamma 104.645(5)
_cell_formula_units_Z 2
_cell_length_a 5.3642(3)
_cell_length_b 10.3773(6)
_cell_length_c 12.1784(7)
_cell_measurement_reflns_used 3570
_cell_measurement_temperature 123(2)
_cell_measurement_theta_max 72.9160
_cell_measurement_theta_min 5.2360
_cell_volume 639.98(7)
_computing_cell_refinement
;
<i>CrysAlis PRO</i> (Oxford Diffraction, 2009)
;
_computing_data_collection
;
<i>CrysAlis PRO</i> (Oxford Diffraction, 2009)
;
_computing_data_reduction
;
<i>CrysAlis PRO</i> (Oxford Diffraction, 2009)
;
_computing_molecular_graphics
;
ORTEP-3 for Windows (Farrugia, 2012) and Mercury (Macrae <i>et al.</i>,
2008)
;
_computing_publication_material
;
SHELXL97 (Sheldrick, 2008)
;
_computing_structure_refinement
;
SHELXL97 (Sheldrick, 2008)
;
_computing_structure_solution
;
SIR92 (Altomare <i>et al.</i>,  1994)
;
_diffrn_ambient_temperature 123(2)
_diffrn_measured_fraction_theta_full 0.996
_diffrn_measured_fraction_theta_max 0.975
_diffrn_measurement_device_type 'Oxford Diffraction Gemini S'
_diffrn_measurement_method 'omega scans'
_diffrn_radiation_monochromator graphite
_diffrn_radiation_source 'fine-focus sealed tube'
_diffrn_radiation_type CuK\a
_diffrn_radiation_wavelength 1.54180
_diffrn_reflns_av_R_equivalents 0.0232
_diffrn_reflns_av_sigmaI/netI 0.0230
_diffrn_reflns_limit_h_max 6
_diffrn_reflns_limit_h_min -4
_diffrn_reflns_limit_k_max 11
_diffrn_reflns_limit_k_min -12
_diffrn_reflns_limit_l_max 14
_diffrn_reflns_limit_l_min -15
_diffrn_reflns_number 5846
_diffrn_reflns_theta_full 70.00
_diffrn_reflns_theta_max 72.94
_diffrn_reflns_theta_min 3.72
_diffrn_standards_decay_% 0
_diffrn_standards_interval_count 0
_diffrn_standards_interval_time 0
_diffrn_standards_number 0
_exptl_absorpt_coefficient_mu 2.138
_exptl_absorpt_correction_T_max 0.938
_exptl_absorpt_correction_T_min 0.459
_exptl_absorpt_correction_type multi-scan
_exptl_absorpt_process_details
;
(<i>CrysAlis PRO</i>;  Oxford Diffraction, 2009)
;
_exptl_crystal_colour colourless
_exptl_crystal_density_diffrn 1.252
_exptl_crystal_density_method 'not measured'
_exptl_crystal_description plate
_exptl_crystal_F_000 260
_exptl_crystal_size_max 0.30
_exptl_crystal_size_mid 0.10
_exptl_crystal_size_min 0.03
_refine_diff_density_max 0.483
_refine_diff_density_min -0.355
_refine_ls_extinction_method none
_refine_ls_goodness_of_fit_ref 1.076
_refine_ls_hydrogen_treatment constr
_refine_ls_matrix_type full
_refine_ls_number_parameters 186
_refine_ls_number_reflns 2491
_refine_ls_number_restraints 2
_refine_ls_restrained_S_all 1.076
_refine_ls_R_factor_all 0.0449
_refine_ls_R_factor_gt 0.0433
_refine_ls_shift/su_max 0.000
_refine_ls_shift/su_mean 0.000
_refine_ls_structure_factor_coef Fsqd
_refine_ls_weighting_details 'calc w=1/[\s^2^(Fo^2^)+(0.0758P)^2^+0.2621P] where P=(Fo^2^+2Fc^2^)/3'
_refine_ls_weighting_scheme calc
_refine_ls_wR_factor_gt 0.1185
_refine_ls_wR_factor_ref 0.1205
_reflns_number_gt 2360
_reflns_number_total 2491
_reflns_threshold_expression I>2\s(I)
_cod_data_source_file is5399sup1.cif
_cod_data_source_block I
_cod_original_cell_volume 639.98(6)
_cod_database_code 2240813

loop_
_symmetry_equiv_pos_as_xyz
'x, y, z'
'-x, -y, -z'

loop_
_atom_site_type_symbol
_atom_site_label
_atom_site_fract_x
_atom_site_fract_y
_atom_site_fract_z
_atom_site_U_iso_or_equiv
_atom_site_adp_type
_atom_site_calc_flag
_atom_site_refinement_flags
_atom_site_occupancy
_atom_site_symmetry_multiplicity
_atom_site_disorder_assembly
_atom_site_disorder_group
S S1 0.89090(7) 0.52015(4) 0.66118(3) 0.02154(16) Uani d . 1 1 . .
O O1 1.1289(2) 0.48170(12) 0.68167(11) 0.0307(3) Uani d . 1 1 A .
O O2 0.9042(2) 0.63679(12) 0.60940(10) 0.0295(3) Uani d . 1 1 A .
C C1 0.6462(3) 0.38079(16) 0.57471(13) 0.0223(3) Uani d . 1 1 A .
H H1A 0.4763 0.4021 0.5740 0.027 Uiso calc R 1 1 . .
H H1B 0.6866 0.3706 0.4966 0.027 Uiso calc R 1 1 . .
C C2 0.6217(3) 0.24813(16) 0.61229(13) 0.0211(3) Uani d . 1 1 . .
C C3 0.7832(3) 0.16706(17) 0.57982(14) 0.0252(4) Uani d . 1 1 A .
H H3 0.9114 0.1961 0.5338 0.030 Uiso calc R 1 1 . .
C C4 0.7579(3) 0.04422(17) 0.61421(14) 0.0259(4) Uani d . 1 1 . .
H H4 0.8692 -0.0101 0.5912 0.031 Uiso calc R 1 1 A .
C C5 0.5729(3) -0.00109(17) 0.68174(14) 0.0262(4) Uani d . 1 1 A .
C C6 0.4119(4) 0.08042(18) 0.71320(16) 0.0300(4) Uani d . 1 1 . .
H H6 0.2838 0.0513 0.7592 0.036 Uiso calc R 1 1 A .
C C7 0.4342(3) 0.20319(17) 0.67902(14) 0.0253(4) Uani d . 1 1 A .
H H7 0.3211 0.2568 0.7012 0.030 Uiso calc R 1 1 . .
C C8 0.5437(4) -0.13542(19) 0.71811(18) 0.0377(5) Uani d . 1 1 . .
H H8A 0.5787 -0.1201 0.8004 0.057 Uiso calc R 1 1 A .
H H8B 0.6676 -0.1802 0.6856 0.057 Uiso calc R 1 1 . .
H H8C 0.3659 -0.1933 0.6920 0.057 Uiso calc R 1 1 . .
C C9 0.7696(3) 0.55043(17) 0.79112(14) 0.0248(4) Uani d PD 0.50 1 A 1
H H9A 0.5883 0.5562 0.7768 0.030 Uiso calc PR 0.50 1 A 1
H H9B 0.7692 0.4741 0.8304 0.030 Uiso calc PR 0.50 1 A 1
N N1 0.8311(7) 0.7301(3) 0.9652(3) 0.0333(7) Uani d P 0.50 1 A 1
C C10 0.9410(19) 0.6837(8) 0.8655(9) 0.0264(18) Uani d PD 0.50 1 A 1
H H10A 1.1132 0.6711 0.8900 0.032 Uiso calc PR 0.50 1 A 1
H H10B 0.9689 0.7554 0.8200 0.032 Uiso calc PR 0.50 1 A 1
C C11 0.9697(14) 0.8715(5) 1.0135(4) 0.0648(15) Uani d P 0.50 1 A 1
H H11A 0.8822 0.9060 1.0743 0.097 Uiso calc PR 0.50 1 A 1
H H11B 0.9707 0.9261 0.9551 0.097 Uiso calc PR 0.50 1 A 1
H H11C 1.1492 0.8774 1.0435 0.097 Uiso calc PR 0.50 1 A 1
C C12 0.8399(16) 0.6456(6) 1.0475(5) 0.0683(18) Uani d P 0.50 1 A 1
H H12A 0.7464 0.5512 1.0134 0.102 Uiso calc PR 0.50 1 A 1
H H12B 0.7577 0.6770 1.1114 0.102 Uiso calc PR 0.50 1 A 1
H H12C 1.0216 0.6513 1.0737 0.102 Uiso calc PR 0.50 1 A 1
N N1A 0.9175(6) 0.6553(3) 0.9889(3) 0.0297(7) Uani d P 0.50 1 A 2
C C9A 0.7696(3) 0.55043(17) 0.79112(14) 0.0248(4) Uani d PD 0.50 1 A 2
H H9C 0.6106 0.5813 0.7797 0.030 Uiso calc PR 0.50 1 A 2
H H9D 0.7240 0.4654 0.8207 0.030 Uiso calc PR 0.50 1 A 2
C C10A 0.9780(18) 0.6589(8) 0.8749(8) 0.0231(17) Uani d PD 0.50 1 A 2
H H10C 1.1504 0.6423 0.8688 0.028 Uiso calc PR 0.50 1 A 2
H H10D 0.9848 0.7496 0.8578 0.028 Uiso calc PR 0.50 1 A 2
C C11A 1.1294(9) 0.7511(4) 1.0688(3) 0.0394(9) Uani d P 0.50 1 A 2
H H11D 1.2931 0.7284 1.0582 0.059 Uiso calc PR 0.50 1 A 2
H H11E 1.0940 0.7461 1.1457 0.059 Uiso calc PR 0.50 1 A 2
H H11F 1.1434 0.8434 1.0563 0.059 Uiso calc PR 0.50 1 A 2
C C12A 0.6727(9) 0.6851(5) 1.0055(4) 0.0424(10) Uani d P 0.50 1 A 2
H H12D 0.6451 0.6851 1.0839 0.064 Uiso calc PR 0.50 1 A 2
H H12E 0.5301 0.6158 0.9554 0.064 Uiso calc PR 0.50 1 A 2
H H12F 0.6772 0.7746 0.9884 0.064 Uiso calc PR 0.50 1 A 2

loop_
_atom_site_aniso_label
_atom_site_aniso_U_11
_atom_site_aniso_U_22
_atom_site_aniso_U_33
_atom_site_aniso_U_12
_atom_site_aniso_U_13
_atom_site_aniso_U_23
S1 0.0207(2) 0.0219(2) 0.0214(2) 0.00508(16) 0.00401(15) 0.00319(16)
O1 0.0228(6) 0.0307(7) 0.0357(7) 0.0074(5) 0.0033(5) -0.0006(5)
O2 0.0357(7) 0.0258(6) 0.0264(6) 0.0050(5) 0.0073(5) 0.0071(5)
C1 0.0221(8) 0.0237(8) 0.0190(7) 0.0053(6) 0.0001(6) 0.0018(6)
C2 0.0199(7) 0.0219(8) 0.0182(7) 0.0031(6) -0.0027(6) 0.0016(6)
C3 0.0220(8) 0.0285(9) 0.0240(8) 0.0066(7) 0.0043(6) 0.0018(7)
C4 0.0231(8) 0.0255(8) 0.0267(8) 0.0084(6) -0.0005(6) -0.0011(7)
C5 0.0261(8) 0.0231(8) 0.0258(8) 0.0039(6) -0.0023(6) 0.0031(6)
C6 0.0275(9) 0.0309(9) 0.0327(9) 0.0060(7) 0.0102(7) 0.0094(7)
C7 0.0218(8) 0.0274(8) 0.0265(8) 0.0079(7) 0.0041(6) 0.0029(7)
C8 0.0437(11) 0.0273(9) 0.0433(11) 0.0098(8) 0.0056(9) 0.0110(8)
C9 0.0252(8) 0.0284(8) 0.0200(8) 0.0062(7) 0.0042(6) 0.0043(6)
N1 0.045(2) 0.0337(17) 0.0244(16) 0.0202(16) 0.0042(15) 0.0002(13)
C10 0.024(3) 0.034(3) 0.022(3) 0.013(2) -0.0005(19) 0.001(2)
C11 0.106(5) 0.042(3) 0.037(2) 0.017(3) 0.006(3) -0.011(2)
C12 0.121(6) 0.066(4) 0.033(3) 0.045(4) 0.025(3) 0.016(3)
N1A 0.0366(17) 0.0302(17) 0.0197(17) 0.0083(14) -0.0003(13) 0.0013(13)
C9A 0.0252(8) 0.0284(8) 0.0200(8) 0.0062(7) 0.0042(6) 0.0043(6)
C10A 0.023(3) 0.027(3) 0.019(2) 0.009(2) -0.0031(18) 0.003(2)
C11A 0.046(2) 0.040(2) 0.0253(18) 0.0098(18) -0.0103(16) -0.0028(16)
C12A 0.046(2) 0.053(3) 0.028(2) 0.020(2) 0.0083(19) -0.0024(18)

loop_
_atom_type_symbol
_atom_type_description
_atom_type_scat_dispersion_real
_atom_type_scat_dispersion_imag
_atom_type_scat_source
S S 0.3331 0.5567 'International Tables Vol C Tables 4.2.6.8 and 6.1.1.4'
O O 0.0492 0.0322 'International Tables Vol C Tables 4.2.6.8 and 6.1.1.4'
N N 0.0311 0.0180 'International Tables Vol C Tables 4.2.6.8 and 6.1.1.4'
C C 0.0181 0.0091 'International Tables Vol C Tables 4.2.6.8 and 6.1.1.4'
H H 0.0000 0.0000 'International Tables Vol C Tables 4.2.6.8 and 6.1.1.4'

loop_
_geom_angle_atom_site_label_1
_geom_angle_atom_site_label_2
_geom_angle_atom_site_label_3
_geom_angle
O1 S1 O2 117.10(8)
O1 S1 C9 108.51(8)
O2 S1 C9 108.29(8)
O1 S1 C1 109.89(7)
O2 S1 C1 107.22(7)
C9 S1 C1 105.17(8)
C2 C1 S1 113.98(11)
C2 C1 H1A 108.8
S1 C1 H1A 108.8
C2 C1 H1B 108.8
S1 C1 H1B 108.8
H1A C1 H1B 107.7
C7 C2 C3 118.87(15)
C7 C2 C1 120.38(14)
C3 C2 C1 120.74(14)
C4 C3 C2 120.35(15)
C4 C3 H3 119.8
C2 C3 H3 119.8
C3 C4 C5 121.28(15)
C3 C4 H4 119.4
C5 C4 H4 119.4
C4 C5 C6 117.86(16)
C4 C5 C8 121.24(16)
C6 C5 C8 120.90(16)
C7 C6 C5 121.50(16)
C7 C6 H6 119.3
C5 C6 H6 119.3
C6 C7 C2 120.15(15)
C6 C7 H7 119.9
C2 C7 H7 119.9
C5 C8 H8A 109.5
C5 C8 H8B 109.5
H8A C8 H8B 109.5
C5 C8 H8C 109.5
H8A C8 H8C 109.5
H8B C8 H8C 109.5
C10 C9 S1 109.9(5)
C10 C9 H9A 109.7
S1 C9 H9A 109.7
C10 C9 H9B 109.7
S1 C9 H9B 109.7
H9A C9 H9B 108.2
C12 N1 C11 110.8(4)
C12 N1 C10 111.7(5)
C11 N1 C10 109.5(5)
N1 C10 C9 113.9(8)
N1 C10 H10A 108.8
C9 C10 H10A 108.8
N1 C10 H10B 108.8
C9 C10 H10B 108.8
H10A C10 H10B 107.7
C12A N1A C11A 110.2(3)
C12A N1A C10A 112.8(4)
C11A N1A C10A 109.0(4)
N1A C10A H10C 109.8
N1A C10A H10D 109.8
H10C C10A H10D 108.2
N1A C11A H11D 109.5
N1A C11A H11E 109.5
H11D C11A H11E 109.5
N1A C11A H11F 109.5
H11D C11A H11F 109.5
H11E C11A H11F 109.5
N1A C12A H12D 109.5
N1A C12A H12E 109.5
H12D C12A H12E 109.5
N1A C12A H12F 109.5
H12D C12A H12F 109.5
H12E C12A H12F 109.5

loop_
_geom_bond_atom_site_label_1
_geom_bond_atom_site_label_2
_geom_bond_distance
S1 O1 1.4426(13)
S1 O2 1.4446(12)
S1 C9 1.7780(16)
S1 C1 1.7867(16)
C1 C2 1.501(2)
C1 H1A 0.9900
C1 H1B 0.9900
C2 C7 1.391(2)
C2 C3 1.392(2)
C3 C4 1.386(2)
C3 H3 0.9500
C4 C5 1.390(3)
C4 H4 0.9500
C5 C6 1.390(2)
C5 C8 1.507(2)
C6 C7 1.385(2)
C6 H6 0.9500
C7 H7 0.9500
C8 H8A 0.9800
C8 H8B 0.9800
C8 H8C 0.9800
C9 C10 1.536(7)
C9 H9A 0.9900
C9 H9B 0.9900
N1 C12 1.442(6)
N1 C11 1.460(6)
N1 C10 1.462(12)
C10 H10A 0.9900
C10 H10B 0.9900
C11 H11A 0.9800
C11 H11B 0.9800
C11 H11C 0.9800
C12 H12A 0.9800
C12 H12B 0.9800
C12 H12C 0.9800
N1A C12A 1.448(6)
N1A C11A 1.457(5)
N1A C10A 1.460(12)
C10A H10C 0.9900
C10A H10D 0.9900
C11A H11D 0.9800
C11A H11E 0.9800
C11A H11F 0.9800
C12A H12D 0.9800
C12A H12E 0.9800
C12A H12F 0.9800

loop_
_geom_hbond_atom_site_label_D
_geom_hbond_atom_site_label_H
_geom_hbond_atom_site_label_A
_geom_hbond_site_symmetry_A
_geom_hbond_distance_DH
_geom_hbond_distance_HA
_geom_hbond_distance_DA
_geom_hbond_angle_DHA
C1 H1A O1 1_455 0.99 2.60 3.493(2) 150
C9 H9A O1 1_455 0.99 2.49 3.415(2) 155
C9A H9C O1 1_455 0.99 2.61 3.415(2) 138

loop_
_geom_torsion_atom_site_label_1
_geom_torsion_atom_site_label_2
_geom_torsion_atom_site_label_3
_geom_torsion_atom_site_label_4
_geom_torsion
O1 S1 C1 C2 47.30(14)
O2 S1 C1 C2 175.57(11)
C9 S1 C1 C2 -69.31(13)
S1 C1 C2 C7 96.45(16)
S1 C1 C2 C3 -84.47(17)
C7 C2 C3 C4 -0.4(2)
C1 C2 C3 C4 -179.51(14)
C2 C3 C4 C5 -0.2(3)
C3 C4 C5 C6 0.5(3)
C3 C4 C5 C8 179.36(16)
C4 C5 C6 C7 -0.2(3)
C8 C5 C6 C7 -179.06(16)
C5 C6 C7 C2 -0.4(3)
C3 C2 C7 C6 0.7(2)
C1 C2 C7 C6 179.81(14)
O1 S1 C9 C10 72.2(3)
O2 S1 C9 C10 -55.9(3)
C1 S1 C9 C10 -170.2(3)
C12 N1 C10 C9 71.5(7)
C11 N1 C10 C9 -165.3(5)
S1 C9 C10 N1 169.5(4)

_cod_database_fobs_code 2240813
